data_1541981
loop_
_publ_author_name
'Holden, J.R.'
'Dickinson, C.W.'

_publ_section_title
;
 Crystal Structures of Three Solid Solution Phases of Ammonium Nitrate and
 Potassium Nitrate
;
_journal_name_full 'Journal of Physical Chemistry'
_journal_page_first 249
_journal_page_last 256
_journal_volume 79
_journal_year 1975
_chemical_formula_sum 'H3.52 K0.12 N1.88 O3'
_chemical_name_systematic '(N H4)0.88 K0.12 N O3'
_space_group_IT_number 62
_symmetry_space_group_name_Hall '-P 2ac 2n'
_symmetry_space_group_name_H-M 'P n m a'
_cell_angle_alpha 90
_cell_angle_beta 90
_cell_angle_gamma 90
_cell_formula_units_Z 4
_cell_length_a 7.66
_cell_length_b 5.8
_cell_length_c 7.112
_cell_volume 315.972
_citation_journal_id_ASTM JPCHAX
_cod_data_source_file Holden_JPCHAX_1975_308.cif
_cod_data_source_block H3.52K0.12N1.88O3
_cod_database_code 1541981

loop_
_symmetry_equiv_pos_as_xyz
x,y,z
-x+1/2,-y,z+1/2
x+1/2,-y+1/2,-z+1/2
-x,y+1/2,-z
-x,-y,-z
x-1/2,y,-z-1/2
-x-1/2,y-1/2,z-1/2
x,-y-1/2,z

loop_
_atom_site_label
_atom_site_type_symbol
_atom_site_fract_x
_atom_site_fract_y
_atom_site_fract_z
_atom_site_occupancy
_atom_site_U_iso_or_equiv
K1 K+1 -0.0114 0.75 0.3168 0.12 0.0
O2 O-2 0.2015 0.064 0.054 1 0.0
O1 O-2 0.0598 0.25 0.2679 1 0.0
H2 H+1 0.0978 0.75 0.3913 0.88 0.0
N1 N-3 -0.0114 0.75 0.3168 0.88 0.0
N2 N+5 0.1554 0.25 0.1264 1 0.0
H3 H+1 -0.0151 0.8894 0.2365 0.88 0.0
H1 H+1 -0.113 0.75 0.4028 0.88 0.0
